data_2239325
loop_
_publ_author_name
'Ishikawa, Yoshinobu'

_publ_section_title
;
 6,8-Diiodo-4-oxo-4<i>H</i>-chromene-3-carbaldehyde
;
_journal_issue 5
_journal_name_full 'Acta Crystallographica Section E'
_journal_page_first o536
_journal_paper_doi 10.1107/S1600536814006904
_journal_volume 70
_journal_year 2014
_chemical_formula_moiety 'C10 H4 I2 O3'
_chemical_formula_sum 'C10 H4 I2 O3'
_chemical_formula_weight 425.95
_chemical_name_systematic
;
6,8-Diiodo-4-oxo-4<i>H</i>-chromene-3-carbaldehyde
;
_space_group_IT_number 2
_symmetry_cell_setting triclinic
_symmetry_space_group_name_Hall '-P 1'
_symmetry_space_group_name_H-M 'P -1'
_atom_sites_solution_hydrogens geom
_atom_sites_solution_primary direct
_atom_sites_solution_secondary difmap
_cell_angle_alpha 63.82(3)
_cell_angle_beta 75.44(3)
_cell_angle_gamma 68.05(4)
_cell_formula_units_Z 2
_cell_length_a 7.290(3)
_cell_length_b 8.779(5)
_cell_length_c 9.767(4)
_cell_measurement_reflns_used 25
_cell_measurement_temperature 100
_cell_measurement_theta_max 17.12
_cell_measurement_theta_min 15.23
_cell_volume 517.5(5)
_computing_cell_refinement '<i>WinAFC Diffractometer Control Software</i> (Rigaku, 1999)'
_computing_data_collection '<i>WinAFC Diffractometer Control Software</i> (Rigaku, 1999)'
_computing_data_reduction '<i>WinAFC Diffractometer Control Software</i> (Rigaku, 1999)'
_computing_molecular_graphics 'CrystalStructure (Rigaku, 2010)'
_computing_publication_material 'CrystalStructure (Rigaku, 2010)'
_computing_structure_refinement 'SHELXL97 (Sheldrick, 2008)'
_computing_structure_solution 'SIR92 (Altomare <i>et al.</i>, 1994)'
_diffrn_ambient_temperature 100
_diffrn_measured_fraction_theta_full 0.998
_diffrn_measured_fraction_theta_max 0.998
_diffrn_measurement_device_type 'Rigaku AFC-7R'
_diffrn_measurement_method \w-2\q
_diffrn_radiation_type 'Mo K\a'
_diffrn_radiation_wavelength 0.71069
_diffrn_reflns_av_R_equivalents 0.0261
_diffrn_reflns_limit_h_max 9
_diffrn_reflns_limit_h_min -5
_diffrn_reflns_limit_k_max 11
_diffrn_reflns_limit_k_min -10
_diffrn_reflns_limit_l_max 12
_diffrn_reflns_limit_l_min -12
_diffrn_reflns_number 2933
_diffrn_reflns_theta_full 27.51
_diffrn_reflns_theta_max 27.50
_diffrn_standards_decay_% -1.119
_diffrn_standards_interval_count 150
_diffrn_standards_number 3
_exptl_absorpt_coefficient_mu 6.061
_exptl_absorpt_correction_T_max 0.220
_exptl_absorpt_correction_T_min 0.152
_exptl_absorpt_correction_type psi-scan
_exptl_absorpt_process_details '(North <i>et al.</i>, 1968)'
_exptl_crystal_colour yellow
_exptl_crystal_density_diffrn 2.733
_exptl_crystal_description block
_exptl_crystal_F_000 388.00
_exptl_crystal_size_max 0.480
_exptl_crystal_size_mid 0.300
_exptl_crystal_size_min 0.250
_refine_diff_density_max 3.560
_refine_diff_density_min -3.010
_refine_ls_extinction_coef 0.018(3)
_refine_ls_extinction_method 'SHELXL97 (Sheldrick, 2008)'
_refine_ls_goodness_of_fit_ref 1.234
_refine_ls_hydrogen_treatment constr
_refine_ls_number_parameters 137
_refine_ls_number_reflns 2383
_refine_ls_number_restraints 0
_refine_ls_R_factor_gt 0.0509
_refine_ls_shift/su_max 0.001
_refine_ls_structure_factor_coef Fsqd
_refine_ls_weighting_details 'w = 1/[\s^2^(Fo^2^)+(0.0884P)^2^+4.3985P] where P=(Fo^2^+2Fc^2^)/3'
_refine_ls_weighting_scheme calc
_refine_ls_wR_factor_ref 0.1471
_reflns_number_gt 2361
_reflns_number_total 2383
_reflns_threshold_expression F^2^>2\s(F^2^)
_cod_data_source_file zl2583sup1.cif
_cod_data_source_block I
_cod_database_code 2239325
_cod_database_fobs_code 2239325

loop_
_symmetry_equiv_pos_site_id
_symmetry_equiv_pos_as_xyz
1 +X,+Y,+Z
2 -X,-Y,-Z

loop_
_atom_site_type_symbol
_atom_site_label
_atom_site_fract_x
_atom_site_fract_y
_atom_site_fract_z
_atom_site_U_iso_or_equiv
_atom_site_adp_type
_atom_site_calc_flag
_atom_site_refinement_flags
_atom_site_occupancy
_atom_site_symmetry_multiplicity
I I1 0.32790(6) 0.83369(5) 0.74688(5) 0.0152(3) Uani d . 1.0 2
I I2 0.74091(6) 0.06022(5) 0.85492(5) 0.0179(3) Uani d . 1.0 2
O O1 0.9121(7) 0.2469(6) 0.5147(6) 0.0131(9) Uani d . 1.0 2
O O2 0.8156(8) 0.7689(7) 0.2159(6) 0.0180(10) Uani d . 1.0 2
O O3 1.2172(8) 0.3795(8) 0.0749(6) 0.0197(10) Uani d . 1.0 2
C C1 1.0076(10) 0.2949(10) 0.3730(8) 0.0163(13) Uani d . 1.0 2
C C2 0.9844(9) 0.4629(10) 0.2687(8) 0.0129(12) Uani d . 1.0 2
C C3 0.8432(9) 0.6141(9) 0.3051(7) 0.0109(12) Uani d . 1.0 2
C C4 0.6053(10) 0.6899(9) 0.5166(8) 0.0125(12) Uani d . 1.0 2
C C5 0.5157(10) 0.6387(9) 0.6645(8) 0.0135(12) Uani d . 1.0 2
C C6 0.5540(10) 0.4571(10) 0.7630(8) 0.0146(12) Uani d . 1.0 2
C C7 0.6876(10) 0.3271(9) 0.7098(7) 0.0128(12) Uani d . 1.0 2
C C8 0.7425(9) 0.5587(9) 0.4625(7) 0.0118(12) Uani d . 1.0 2
C C9 0.7809(9) 0.3800(8) 0.5608(7) 0.0104(11) Uani d . 1.0 2
C C10 1.1073(10) 0.4944(9) 0.1196(8) 0.0128(12) Uani d . 1.0 2
H H1 1.1002 0.2020 0.3435 0.0196 Uiso calc R 1.0 2
H H2 0.5756 0.8124 0.4509 0.0150 Uiso calc R 1.0 2
H H3 0.4896 0.4234 0.8646 0.0176 Uiso calc R 1.0 2
H H4 1.0995 0.6144 0.0536 0.0153 Uiso calc R 1.0 2

loop_
_atom_site_aniso_label
_atom_site_aniso_U_11
_atom_site_aniso_U_22
_atom_site_aniso_U_33
_atom_site_aniso_U_12
_atom_site_aniso_U_13
_atom_site_aniso_U_23
I1 0.0159(3) 0.0127(3) 0.0163(3) -0.00142(18) 0.00485(17) -0.0107(2)
I2 0.0180(3) 0.0106(3) 0.0169(3) -0.00243(19) 0.00704(18) -0.0045(2)
O1 0.014(2) 0.010(2) 0.013(2) -0.0006(17) 0.0030(17) -0.0082(17)
O2 0.019(3) 0.016(3) 0.012(3) -0.0030(19) 0.0043(18) -0.0046(19)
O3 0.017(3) 0.026(3) 0.015(3) -0.003(2) 0.0040(18) -0.012(2)
C1 0.014(3) 0.021(4) 0.016(3) -0.004(3) 0.001(3) -0.012(3)
C2 0.007(3) 0.023(4) 0.015(3) -0.006(3) 0.004(3) -0.015(3)
C3 0.008(3) 0.016(3) 0.010(3) -0.003(3) 0.003(2) -0.010(3)
C4 0.015(3) 0.009(3) 0.013(3) -0.002(3) -0.005(3) -0.004(3)
C5 0.011(3) 0.016(3) 0.018(3) -0.005(3) 0.002(3) -0.011(3)
C6 0.014(3) 0.026(4) 0.010(3) -0.010(3) 0.006(2) -0.012(3)
C7 0.014(3) 0.016(3) 0.011(3) -0.006(3) 0.002(3) -0.007(3)
C8 0.013(3) 0.015(3) 0.009(3) -0.007(3) 0.003(3) -0.006(3)
C9 0.013(3) 0.010(3) 0.011(3) -0.003(3) 0.002(3) -0.008(3)
C10 0.012(3) 0.015(3) 0.010(3) -0.001(3) 0.001(3) -0.008(3)

loop_
_atom_type_symbol
_atom_type_description
_atom_type_scat_dispersion_real
_atom_type_scat_dispersion_imag
_atom_type_scat_source
C C 0.0033 0.0016
;
International Tables for Crystallography
(1992, Vol. C, Tables 4.2.6.8 and 6.1.1.4)
;
H H 0.0000 0.0000
;
International Tables for Crystallography
(1992, Vol. C, Table 6.1.1.4)
;
I I -0.4742 1.8119
;
International Tables for Crystallography
(1992, Vol. C, Tables 4.2.6.8 and 6.1.1.4)
;
O O 0.0106 0.0060
;
International Tables for Crystallography
(1992, Vol. C, Tables 4.2.6.8 and 6.1.1.4)
;

loop_
_geom_angle_atom_site_label_1
_geom_angle_atom_site_label_2
_geom_angle_atom_site_label_3
_geom_angle
_geom_angle_publ_flag
C1 O1 C9 117.8(5) no
O1 C1 C2 126.0(7) no
C1 C2 C3 120.3(6) no
C1 C2 C10 119.5(7) no
C3 C2 C10 120.2(6) no
O2 C3 C2 123.5(6) no
O2 C3 C8 123.7(7) no
C2 C3 C8 112.8(5) no
C5 C4 C8 119.7(6) no
I1 C5 C4 119.2(5) no
I1 C5 C6 119.6(5) no
C4 C5 C6 121.1(7) no
C5 C6 C7 119.4(6) no
I2 C7 C6 119.1(5) no
I2 C7 C9 121.7(5) no
C6 C7 C9 119.2(6) no
C3 C8 C4 119.6(6) no
C3 C8 C9 121.5(6) no
C4 C8 C9 118.9(6) no
O1 C9 C7 116.8(6) no
O1 C9 C8 121.5(6) no
C7 C9 C8 121.7(6) no
O3 C10 C2 125.0(7) no
O1 C1 H1 116.984 no
C2 C1 H1 116.981 no
C5 C4 H2 120.173 no
C8 C4 H2 120.164 no
C5 C6 H3 120.281 no
C7 C6 H3 120.280 no
O3 C10 H4 117.476 no
C2 C10 H4 117.479 no

loop_
_geom_bond_atom_site_label_1
_geom_bond_atom_site_label_2
_geom_bond_distance
_geom_bond_publ_flag
I1 C5 2.088(8) no
I2 C7 2.077(7) no
O1 C1 1.340(8) no
O1 C9 1.377(9) no
O2 C3 1.219(8) no
O3 C10 1.208(10) no
C1 C2 1.348(9) no
C2 C3 1.470(10) no
C2 C10 1.474(9) no
C3 C8 1.476(9) no
C4 C5 1.373(9) no
C4 C8 1.420(10) no
C5 C6 1.412(9) no
C6 C7 1.399(11) no
C7 C9 1.392(9) no
C8 C9 1.392(8) no
C1 H1 0.950 no
C4 H2 0.950 no
C6 H3 0.950 no
C10 H4 0.950 no

loop_
_geom_contact_atom_site_label_1
_geom_contact_atom_site_label_2
_geom_contact_distance
_geom_contact_site_symmetry_2
_geom_contact_publ_flag
I2 O1 3.150(5) . no
O1 C3 2.884(8) . no
O2 C1 3.566(9) . no
O2 C4 2.862(8) . no
O2 C10 2.895(9) . no
O3 C1 2.840(8) . no
C1 C7 3.579(10) . no
C1 C8 2.730(11) . no
C2 C9 2.778(9) . no
C4 C7 2.811(9) . no
C5 C9 2.772(10) . no
C6 C8 2.806(9) . no
I1 O2 3.405(7) 2_676 no
I1 O3 3.594(6) 2_766 no
I2 O2 3.352(5) 1_546 no
I2 O3 3.514(7) 2_756 no
O1 C3 3.587(12) 2_766 no
O1 C5 3.557(10) 2_666 no
O2 I1 3.405(7) 2_676 no
O2 I2 3.352(5) 1_564 no
O2 C7 3.585(10) 2_766 no
O2 C9 3.599(10) 2_766 no
O3 I1 3.594(6) 2_766 no
O3 I2 3.514(7) 2_756 no
O3 O3 3.353(8) 2_765 no
O3 C2 3.493(10) 2_765 no
O3 C5 3.492(12) 2_766 no
O3 C6 3.381(8) 1_654 no
O3 C6 3.531(13) 2_766 no
O3 C10 2.980(10) 2_765 no
C1 C4 3.329(13) 2_766 no
C1 C8 3.548(14) 2_766 no
C2 O3 3.493(10) 2_765 no
C2 C4 3.580(11) 2_766 no
C2 C5 3.571(11) 2_766 no
C2 C8 3.577(12) 2_766 no
C2 C9 3.581(14) 2_766 no
C3 O1 3.587(12) 2_766 no
C3 C6 3.451(13) 2_666 no
C3 C9 3.346(12) 2_766 no
C4 C1 3.329(13) 2_766 no
C4 C2 3.580(11) 2_766 no
C4 C7 3.518(13) 2_666 no
C4 C9 3.413(12) 2_666 no
C5 O1 3.557(10) 2_666 no
C5 O3 3.492(12) 2_766 no
C5 C2 3.571(11) 2_766 no
C5 C9 3.539(13) 2_666 no
C5 C10 3.421(11) 2_766 no
C6 O3 3.381(8) 1_456 no
C6 O3 3.531(13) 2_766 no
C6 C3 3.451(13) 2_666 no
C6 C8 3.526(13) 2_666 no
C6 C10 3.199(13) 2_766 no
C7 O2 3.585(10) 2_766 no
C7 C4 3.518(13) 2_666 no
C7 C8 3.533(11) 2_666 no
C7 C10 3.574(14) 2_766 no
C8 C1 3.548(14) 2_766 no
C8 C2 3.577(12) 2_766 no
C8 C6 3.526(13) 2_666 no
C8 C7 3.533(11) 2_666 no
C9 O2 3.599(10) 2_766 no
C9 C2 3.581(14) 2_766 no
C9 C3 3.346(12) 2_766 no
C9 C4 3.413(12) 2_666 no
C9 C5 3.539(13) 2_666 no
C10 O3 2.980(10) 2_765 no
C10 C5 3.421(11) 2_766 no
C10 C6 3.199(13) 2_766 no
C10 C7 3.574(14) 2_766 no
C10 C10 3.072(13) 2_765 no
I1 H2 3.0418 . no
I1 H3 3.0886 . no
I2 H3 3.0562 . no
O2 H2 2.5939 . no
O2 H4 2.6052 . no
O3 H1 2.5096 . no
C1 H4 3.2682 . no
C3 H1 3.2906 . no
C3 H2 2.6671 . no
C3 H4 2.6866 . no
C4 H3 3.2790 . no
C6 H2 3.2839 . no
C9 H1 3.1762 . no
C9 H2 3.2812 . no
C9 H3 3.2682 . no
C10 H1 2.5423 . no
H1 H4 3.4744 . no
I1 H2 3.0877 2_676 no
I1 H4 3.2019 1_456 no
I2 H1 3.3483 2_756 no
O1 H1 3.5832 2_756 no
O3 H3 2.4768 1_654 no
O3 H3 3.4952 2_766 no
O3 H4 2.8657 2_765 no
C1 H2 3.4833 2_766 no
C3 H3 3.4417 2_666 no
C4 H1 3.3938 2_766 no
C5 H1 3.5387 2_766 no
C6 H4 3.1756 2_766 no
C7 H2 3.5512 2_666 no
C7 H4 3.3859 2_766 no
C10 H3 3.3078 1_654 no
C10 H3 3.3304 2_766 no
C10 H4 3.1352 2_765 no
H1 I2 3.3483 2_756 no
H1 O1 3.5832 2_756 no
H1 C4 3.3938 2_766 no
H1 C5 3.5387 2_766 no
H1 H2 3.4018 2_766 no
H2 I1 3.0877 2_676 no
H2 C1 3.4833 2_766 no
H2 C7 3.5512 2_666 no
H2 H1 3.4018 2_766 no
H2 H2 3.5393 2_676 no
H3 O3 2.4768 1_456 no
H3 O3 3.4952 2_766 no
H3 C3 3.4417 2_666 no
H3 C10 3.3078 1_456 no
H3 C10 3.3304 2_766 no
H3 H3 3.5106 2_667 no
H3 H4 3.2916 1_456 no
H3 H4 3.1545 2_766 no
H4 I1 3.2019 1_654 no
H4 O3 2.8657 2_765 no
H4 C6 3.1756 2_766 no
H4 C7 3.3859 2_766 no
H4 C10 3.1352 2_765 no
H4 H3 3.2916 1_654 no
H4 H3 3.1545 2_766 no
H4 H4 3.4680 2_765 no

loop_
_geom_torsion_atom_site_label_1
_geom_torsion_atom_site_label_2
_geom_torsion_atom_site_label_3
_geom_torsion_atom_site_label_4
_geom_torsion
_geom_torsion_publ_flag
C1 O1 C9 C7 -178.3(7) no
C1 O1 C9 C8 2.2(11) no
C9 O1 C1 C2 -1.6(13) no
C9 O1 C1 H1 178.5 no
O1 C1 C2 C3 -0.3(14) no
O1 C1 C2 C10 177.4(8) no
H1 C1 C2 C3 179.7 no
H1 C1 C2 C10 -2.6 no
C1 C2 C3 O2 179.9(8) no
C1 C2 C3 C8 1.4(12) no
C1 C2 C10 O3 7.6(14) no
C1 C2 C10 H4 -172.4 no
C3 C2 C10 O3 -174.7(8) no
C3 C2 C10 H4 5.3 no
C10 C2 C3 O2 2.3(13) no
C10 C2 C3 C8 -176.3(7) no
O2 C3 C8 C4 -0.2(13) no
O2 C3 C8 C9 -179.3(8) no
C2 C3 C8 C4 178.4(7) no
C2 C3 C8 C9 -0.7(11) no
C5 C4 C8 C3 -178.2(7) no
C5 C4 C8 C9 0.9(12) no
C8 C4 C5 I1 176.2(7) no
C8 C4 C5 C6 -1.5(13) no
H2 C4 C5 I1 -3.8 no
H2 C4 C5 C6 178.5 no
H2 C4 C8 C3 1.8 no
H2 C4 C8 C9 -179.1 no
I1 C5 C6 C7 -176.9(5) no
I1 C5 C6 H3 3.1 no
C4 C5 C6 C7 0.9(13) no
C4 C5 C6 H3 -179.1 no
C5 C6 C7 I2 -179.4(7) no
C5 C6 C7 C9 0.4(13) no
H3 C6 C7 I2 0.6 no
H3 C6 C7 C9 -179.6 no
I2 C7 C9 O1 -0.7(11) no
I2 C7 C9 C8 178.8(5) no
C6 C7 C9 O1 179.5(7) no
C6 C7 C9 C8 -1.0(13) no
C3 C8 C9 O1 -1.1(12) no
C3 C8 C9 C7 179.5(7) no
C4 C8 C9 O1 179.8(7) no
C4 C8 C9 C7 0.3(12) no
